data_7041497
loop_
_publ_author_name
'Deville, Claire'
'McKee, Vickie'
'McKenzie, Christine J.'

_publ_section_title
;
 Copper-promoted methylene C-H oxidation to a ketone derivative by O2.
;
_journal_issue 3
_journal_name_full 'Dalton transactions (Cambridge, England : 2003)'
_journal_page_first 709
_journal_page_last 719
_journal_paper_doi 10.1039/c6dt03349k
_journal_volume 46
_journal_year 2017
_chemical_formula_moiety 'C12 H11 N3 O'
_chemical_formula_sum 'C12 H11 N3 O'
_chemical_formula_weight 213.23
_chemical_name_systematic '1,2-di(pyridin-2-yl)-ethanone oxime'
_space_group_crystal_system triclinic
_space_group_IT_number 2
_space_group_name_Hall '-P 1'
_space_group_name_H-M_alt 'P -1'
_symmetry_space_group_name_Hall '-P 1'
_symmetry_space_group_name_H-M 'P -1'
_atom_sites_solution_hydrogens geom
_atom_sites_solution_primary dual
_atom_sites_solution_secondary difmap
_audit_creation_method SHELXL-2014/7
_audit_update_record
;
2016-08-11 deposited with the CCDC.
2016-12-09 downloaded from the CCDC.
;
_cell_angle_alpha 61.872(4)
_cell_angle_beta 81.346(5)
_cell_angle_gamma 75.593(4)
_cell_formula_units_Z 4
_cell_length_a 7.3692(7)
_cell_length_b 12.7821(12)
_cell_length_c 13.2426(13)
_cell_measurement_reflns_used 9884
_cell_measurement_temperature 150(2)
_cell_measurement_theta_max 28.80
_cell_measurement_theta_min 2.86
_cell_volume 1064.66(18)
_computing_cell_refinement 'SAINT v.7.68a (Bruker, 2010)'
_computing_data_collection 'APEX2 v.2010.1-2 (Bruker Nonius, 2010)'
_computing_data_reduction 'SAINT v.7.68a (Bruker, 2010)'
_computing_molecular_graphics 'Mercury (Macrae et al., 2006)'
_computing_publication_material 'publCIF (Westrip, 2010)'
_computing_structure_refinement 'SHELXL-2014/7 (Sheldrick, 2014)'
_computing_structure_solution 'SHELXT 2014/4 (Sheldrick, 2014)'
_diffrn_ambient_temperature 150(2)
_diffrn_detector_area_resol_mean 9.1
_diffrn_measured_fraction_theta_full 0.994
_diffrn_measured_fraction_theta_max 0.993
_diffrn_measurement_device_type 'CCD area detector'
_diffrn_measurement_method 'phi and omega scans'
_diffrn_radiation_monochromator graphite
_diffrn_radiation_source 'fine-focus sealed tube'
_diffrn_radiation_type MoK\a
_diffrn_radiation_wavelength 0.71073
_diffrn_reflns_av_R_equivalents 0.0207
_diffrn_reflns_av_unetI/netI 0.0144
_diffrn_reflns_Laue_measured_fraction_full 0.994
_diffrn_reflns_Laue_measured_fraction_max 0.993
_diffrn_reflns_limit_h_max 9
_diffrn_reflns_limit_h_min -9
_diffrn_reflns_limit_k_max 15
_diffrn_reflns_limit_k_min -15
_diffrn_reflns_limit_l_max 16
_diffrn_reflns_limit_l_min -16
_diffrn_reflns_number 23332
_diffrn_reflns_point_group_measured_fraction_full 0.994
_diffrn_reflns_point_group_measured_fraction_max 0.993
_diffrn_reflns_theta_full 25.242
_diffrn_reflns_theta_max 26.371
_diffrn_reflns_theta_min 1.845
_exptl_absorpt_coefficient_mu 0.089
_exptl_absorpt_correction_T_max 0.7458
_exptl_absorpt_correction_T_min 0.7054
_exptl_absorpt_correction_type multi-scan
_exptl_absorpt_process_details 'SADABS v2008/1 (Sheldrick, 2008)'
_exptl_crystal_colour colorless
_exptl_crystal_density_diffrn 1.330
_exptl_crystal_description prism
_exptl_crystal_F_000 448
_exptl_crystal_size_max 0.420
_exptl_crystal_size_mid 0.300
_exptl_crystal_size_min 0.280
_refine_diff_density_max 0.274
_refine_diff_density_min -0.242
_refine_diff_density_rms 0.036
_refine_ls_extinction_method none
_refine_ls_goodness_of_fit_ref 1.052
_refine_ls_hydrogen_treatment constr
_refine_ls_matrix_type full
_refine_ls_number_parameters 289
_refine_ls_number_reflns 4318
_refine_ls_number_restraints 0
_refine_ls_restrained_S_all 1.052
_refine_ls_R_factor_all 0.0377
_refine_ls_R_factor_gt 0.0337
_refine_ls_shift/su_max 0.001
_refine_ls_shift/su_mean 0.000
_refine_ls_structure_factor_coef Fsqd
_refine_ls_weighting_details 'w=1/[\s^2^(Fo^2^)+(0.0399P)^2^+0.3928P] where P=(Fo^2^+2Fc^2^)/3'
_refine_ls_weighting_scheme calc
_refine_ls_wR_factor_gt 0.0857
_refine_ls_wR_factor_ref 0.0886
_reflns_Friedel_coverage 0.000
_reflns_number_gt 3874
_reflns_number_total 4318
_reflns_threshold_expression 'I > 2\s(I)'
_cod_data_source_file c6dt03349k2.cif
_cod_data_source_block cm1340
_cod_depositor_comments
;
Adding full bibliography for 7041497--7041504.cif.

2017-10-04
Z value and formula fixed to values more according to usual
chemical conventions.                 miguel
;
_cod_original_formula_sum 'C24 H22 N6 O2'
_cod_original_formula_weight 426.47
_cod_original_formula_moiety 'C24 H22 N6 O2'
_cod_original_formula_units_Z 2
_cod_database_code 7041497
_shelx_shelxl_version_number 2014/7
_shelx_space_group_comment
;
The symmetry employed for this shelxl refinement is uniquely defined
by the following loop, which should always be used as a source of
symmetry information in preference to the above space-group names.
They are only intended as comments.
;
_shelx_estimated_absorpt_t_min 0.964
_shelx_estimated_absorpt_t_max 0.976

loop_
_space_group_symop_operation_xyz
'x, y, z'
'-x, -y, -z'

loop_
_atom_site_label
_atom_site_type_symbol
_atom_site_fract_x
_atom_site_fract_y
_atom_site_fract_z
_atom_site_U_iso_or_equiv
_atom_site_adp_type
_atom_site_occupancy
_atom_site_site_symmetry_order
_atom_site_calc_flag
_atom_site_refinement_flags_posn
_atom_site_refinement_flags_adp
O1 O 0.79225(11) 0.84712(7) 0.38097(7) 0.02134(18) Uani 1 1 d . .
H1O H 0.8572 0.8878 0.3894 0.032 Uiso 1 1 calc R U
N1 N 0.57869(15) 0.78615(9) 0.10615(9) 0.0283(2) Uani 1 1 d . .
C4 C 0.7895(2) 0.92287(13) 0.03825(11) 0.0338(3) Uani 1 1 d . .
H4 H 0.8676 0.9611 0.0552 0.041 Uiso 1 1 calc R U
O2 O 0.42802(11) 0.72368(7) 0.61637(6) 0.02150(18) Uani 1 1 d . .
H2O H 0.4907 0.6832 0.5834 0.032 Uiso 1 1 calc R U
N2 N 0.80178(13) 0.87169(8) 0.26628(8) 0.0196(2) Uani 1 1 d . .
C3 C 0.7741(2) 0.94613(14) -0.07310(12) 0.0400(3) Uani 1 1 d . .
H3 H 0.8427 0.9996 -0.1339 0.048 Uiso 1 1 calc R U
N3 N 0.63923(13) 0.57941(8) 0.52938(8) 0.0190(2) Uani 1 1 d . .
C2 C 0.6577(2) 0.89075(12) -0.09476(11) 0.0361(3) Uani 1 1 d . .
H2 H 0.6422 0.9064 -0.1709 0.043 Uiso 1 1 calc R U
C1 C 0.5639(2) 0.81203(13) -0.00362(12) 0.0349(3) Uani 1 1 d . .
H1 H 0.4841 0.7737 -0.0192 0.042 Uiso 1 1 calc R U
N4 N 0.18131(15) 0.69075(9) 0.96883(9) 0.0275(2) Uani 1 1 d . .
C5 C 0.68926(16) 0.84256(10) 0.12588(10) 0.0211(2) Uani 1 1 d . .
N5 N 0.39473(13) 0.64599(8) 0.73111(8) 0.0191(2) Uani 1 1 d . .
C6 C 0.69451(15) 0.81831(9) 0.24698(9) 0.0181(2) Uani 1 1 d . .
N6 N -0.01251(12) 1.00606(8) 0.63406(8) 0.01660(19) Uani 1 1 d . .
C7 C 0.56884(15) 0.74147(10) 0.33782(9) 0.0191(2) Uani 1 1 d . .
H7A H 0.4691 0.7351 0.2998 0.023 Uiso 1 1 calc R U
H7B H 0.5075 0.7830 0.3847 0.023 Uiso 1 1 calc R U
C8 C 0.66845(15) 0.61510(10) 0.41647(9) 0.0177(2) Uani 1 1 d . .
C9 C 0.77982(16) 0.53757(11) 0.37446(10) 0.0233(2) Uani 1 1 d . .
H9 H 0.7971 0.5636 0.2942 0.028 Uiso 1 1 calc R U
C10 C 0.86505(17) 0.42203(11) 0.45114(11) 0.0265(3) Uani 1 1 d . .
H10 H 0.9428 0.3684 0.4240 0.032 Uiso 1 1 calc R U
C11 C 0.83577(16) 0.38562(10) 0.56751(11) 0.0250(3) Uani 1 1 d . .
H11 H 0.8933 0.3072 0.6218 0.030 Uiso 1 1 calc R U
C12 C 0.72054(16) 0.46661(10) 0.60253(10) 0.0227(2) Uani 1 1 d . .
H12 H 0.6976 0.4413 0.6824 0.027 Uiso 1 1 calc R U
C16 C 0.28145(16) 0.50275(10) 0.95732(10) 0.0231(2) Uani 1 1 d . .
H16 H 0.3302 0.4617 0.9121 0.028 Uiso 1 1 calc R U
C15 C 0.23663(17) 0.43911(11) 1.07235(10) 0.0263(3) Uani 1 1 d . .
H15 H 0.2549 0.3533 1.1077 0.032 Uiso 1 1 calc R U
C14 C 0.16463(18) 0.50211(12) 1.13560(10) 0.0281(3) Uani 1 1 d . .
H14 H 0.1340 0.4605 1.2151 0.034 Uiso 1 1 calc R U
C13 C 0.1386(2) 0.62673(12) 1.08030(11) 0.0320(3) Uani 1 1 d . .
H13 H 0.0875 0.6697 1.1237 0.038 Uiso 1 1 calc R U
C17 C 0.25355(15) 0.62882(10) 0.90889(9) 0.0188(2) Uani 1 1 d . .
C18 C 0.30158(15) 0.70383(10) 0.78612(9) 0.0176(2) Uani 1 1 d . .
C19 C 0.23744(15) 0.83963(10) 0.73400(9) 0.0177(2) Uani 1 1 d . .
H19A H 0.3308 0.8776 0.6738 0.021 Uiso 1 1 calc R U
H19B H 0.2331 0.8658 0.7940 0.021 Uiso 1 1 calc R U
C20 C 0.04696(14) 0.88514(9) 0.68206(9) 0.0156(2) Uani 1 1 d . .
C21 C -0.06041(15) 0.80977(10) 0.68242(9) 0.0184(2) Uani 1 1 d . .
H21 H -0.0146 0.7246 0.7152 0.022 Uiso 1 1 calc R U
C22 C -0.23536(16) 0.85983(11) 0.63443(10) 0.0209(2) Uani 1 1 d . .
H22 H -0.3106 0.8096 0.6339 0.025 Uiso 1 1 calc R U
C23 C -0.29824(15) 0.98449(10) 0.58733(9) 0.0205(2) Uani 1 1 d . .
H23 H -0.4186 1.0214 0.5556 0.025 Uiso 1 1 calc R U
C24 C -0.18100(15) 1.05368(10) 0.58782(9) 0.0186(2) Uani 1 1 d . .
H24 H -0.2223 1.1392 0.5536 0.022 Uiso 1 1 calc R U

loop_
_atom_site_aniso_label
_atom_site_aniso_U_11
_atom_site_aniso_U_22
_atom_site_aniso_U_33
_atom_site_aniso_U_23
_atom_site_aniso_U_13
_atom_site_aniso_U_12
O1 0.0269(4) 0.0209(4) 0.0189(4) -0.0090(3) -0.0010(3) -0.0092(3)
N1 0.0346(6) 0.0272(5) 0.0266(5) -0.0143(5) -0.0042(4) -0.0061(5)
C4 0.0405(8) 0.0386(7) 0.0251(7) -0.0147(6) 0.0071(5) -0.0172(6)
O2 0.0268(4) 0.0194(4) 0.0154(4) -0.0068(3) 0.0009(3) -0.0031(3)
N2 0.0221(5) 0.0177(4) 0.0181(5) -0.0076(4) 0.0005(4) -0.0043(4)
C3 0.0538(9) 0.0397(8) 0.0233(7) -0.0132(6) 0.0098(6) -0.0130(7)
N3 0.0187(5) 0.0191(5) 0.0213(5) -0.0096(4) 0.0006(4) -0.0070(4)
C2 0.0518(9) 0.0322(7) 0.0213(6) -0.0152(6) -0.0048(6) 0.0048(6)
C1 0.0452(8) 0.0348(7) 0.0318(7) -0.0209(6) -0.0094(6) -0.0031(6)
N4 0.0351(6) 0.0236(5) 0.0226(5) -0.0108(4) 0.0032(4) -0.0060(4)
C5 0.0224(6) 0.0184(5) 0.0209(6) -0.0097(5) -0.0003(4) -0.0005(4)
N5 0.0197(5) 0.0186(5) 0.0161(5) -0.0054(4) -0.0022(4) -0.0035(4)
C6 0.0178(5) 0.0154(5) 0.0201(5) -0.0078(4) 0.0008(4) -0.0030(4)
N6 0.0179(4) 0.0170(4) 0.0149(4) -0.0076(4) 0.0005(3) -0.0035(4)
C7 0.0179(5) 0.0194(5) 0.0202(5) -0.0088(4) 0.0019(4) -0.0059(4)
C8 0.0159(5) 0.0185(5) 0.0217(5) -0.0098(4) 0.0018(4) -0.0083(4)
C9 0.0240(6) 0.0238(6) 0.0253(6) -0.0136(5) 0.0058(5) -0.0094(5)
C10 0.0221(6) 0.0218(6) 0.0390(7) -0.0176(5) 0.0060(5) -0.0064(5)
C11 0.0195(5) 0.0174(5) 0.0349(7) -0.0079(5) -0.0033(5) -0.0050(4)
C12 0.0227(6) 0.0228(6) 0.0224(6) -0.0078(5) -0.0023(4) -0.0084(5)
C16 0.0245(6) 0.0214(6) 0.0217(6) -0.0093(5) 0.0001(4) -0.0035(5)
C15 0.0294(6) 0.0211(6) 0.0234(6) -0.0058(5) 0.0004(5) -0.0063(5)
C14 0.0332(7) 0.0308(7) 0.0180(6) -0.0078(5) 0.0030(5) -0.0116(5)
C13 0.0439(8) 0.0303(7) 0.0230(6) -0.0144(5) 0.0070(5) -0.0095(6)
C17 0.0157(5) 0.0213(5) 0.0185(5) -0.0080(4) -0.0026(4) -0.0031(4)
C18 0.0154(5) 0.0179(5) 0.0191(5) -0.0074(4) -0.0037(4) -0.0026(4)
C19 0.0175(5) 0.0172(5) 0.0191(5) -0.0082(4) -0.0017(4) -0.0040(4)
C20 0.0169(5) 0.0179(5) 0.0118(5) -0.0071(4) 0.0020(4) -0.0038(4)
C21 0.0200(5) 0.0168(5) 0.0176(5) -0.0071(4) 0.0018(4) -0.0055(4)
C22 0.0208(5) 0.0263(6) 0.0195(5) -0.0118(5) 0.0025(4) -0.0104(5)
C23 0.0166(5) 0.0268(6) 0.0169(5) -0.0093(5) -0.0019(4) -0.0027(4)
C24 0.0194(5) 0.0183(5) 0.0156(5) -0.0070(4) -0.0003(4) -0.0013(4)

loop_
_atom_type_symbol
_atom_type_description
_atom_type_scat_dispersion_real
_atom_type_scat_dispersion_imag
_atom_type_scat_source
C C 0.0033 0.0016 'International Tables Vol C Tables 4.2.6.8 and 6.1.1.4'
H H 0.0000 0.0000 'International Tables Vol C Tables 4.2.6.8 and 6.1.1.4'
N N 0.0061 0.0033 'International Tables Vol C Tables 4.2.6.8 and 6.1.1.4'
O O 0.0106 0.0060 'International Tables Vol C Tables 4.2.6.8 and 6.1.1.4'

loop_
_geom_angle_atom_site_label_1
_geom_angle_atom_site_label_2
_geom_angle_atom_site_label_3
_geom_angle
C5 N1 C1 117.07(11)
C3 C4 C5 119.24(13)
C6 N2 O1 112.12(9)
C2 C3 C4 118.90(13)
C8 N3 C12 118.70(10)
C3 C2 C1 118.48(12)
N1 C1 C2 123.88(13)
C17 N4 C13 117.40(11)
N1 C5 C4 122.41(11)
N1 C5 C6 116.15(10)
C4 C5 C6 121.40(11)
C18 N5 O2 111.97(9)
N2 C6 C5 116.26(10)
N2 C6 C7 123.51(10)
C5 C6 C7 120.10(10)
C24 N6 C20 118.63(9)
C6 C7 C8 114.40(9)
N3 C8 C9 121.36(10)
N3 C8 C7 116.60(9)
C9 C8 C7 122.01(10)
C10 C9 C8 119.21(11)
C11 C10 C9 119.36(11)
C12 C11 C10 118.05(11)
N3 C12 C11 123.30(11)
C15 C16 C17 118.60(11)
C16 C15 C14 119.12(11)
C13 C14 C15 118.36(11)
N4 C13 C14 123.75(12)
N4 C17 C16 122.75(10)
N4 C17 C18 115.32(10)
C16 C17 C18 121.92(10)
N5 C18 C17 116.31(10)
N5 C18 C19 124.45(10)
C17 C18 C19 119.23(9)
C18 C19 C20 113.67(9)
N6 C20 C21 121.58(10)
N6 C20 C19 114.79(9)
C21 C20 C19 123.63(10)
C20 C21 C22 119.47(10)
C23 C22 C21 118.80(10)
C24 C23 C22 118.24(10)
N6 C24 C23 123.25(10)

loop_
_geom_bond_atom_site_label_1
_geom_bond_atom_site_label_2
_geom_bond_distance
O1 N2 1.3926(12)
N1 C5 1.3365(15)
N1 C1 1.3456(17)
C4 C3 1.3770(19)
C4 C5 1.3937(17)
O2 N5 1.3933(12)
N2 C6 1.2843(14)
C3 C2 1.374(2)
N3 C8 1.3412(14)
N3 C12 1.3432(15)
C2 C1 1.377(2)
N4 C17 1.3401(15)
N4 C13 1.3406(16)
C5 C6 1.4877(16)
N5 C18 1.2858(14)
C6 C7 1.5076(15)
N6 C24 1.3373(14)
N6 C20 1.3437(14)
C7 C8 1.5121(15)
C8 C9 1.3939(16)
C9 C10 1.3868(17)
C10 C11 1.3827(18)
C11 C12 1.3800(17)
C16 C15 1.3802(17)
C16 C17 1.3967(16)
C15 C14 1.3861(18)
C14 C13 1.3786(18)
C17 C18 1.4879(15)
C18 C19 1.5077(15)
C19 C20 1.5129(15)
C20 C21 1.3885(15)
C21 C22 1.3886(16)
C22 C23 1.3875(16)
C23 C24 1.3842(16)

loop_
_geom_hbond_atom_site_label_D
_geom_hbond_atom_site_label_H
_geom_hbond_atom_site_label_A
_geom_hbond_distance_DH
_geom_hbond_distance_HA
_geom_hbond_distance_DA
_geom_hbond_angle_DHA
_geom_hbond_site_symmetry_A
O1 H1O N6 0.84 1.88 2.6949(12) 164.7 2_676
O2 H2O N3 0.84 1.85 2.6806(12) 172.6 .

loop_
_geom_torsion_atom_site_label_1
_geom_torsion_atom_site_label_2
_geom_torsion_atom_site_label_3
_geom_torsion_atom_site_label_4
_geom_torsion
C5 C4 C3 C2 1.0(2)
C4 C3 C2 C1 -1.3(2)
C5 N1 C1 C2 1.1(2)
C3 C2 C1 N1 0.3(2)
C1 N1 C5 C4 -1.44(18)
C1 N1 C5 C6 176.43(11)
C3 C4 C5 N1 0.4(2)
C3 C4 C5 C6 -177.33(12)
O1 N2 C6 C5 177.80(9)
O1 N2 C6 C7 1.84(15)
N1 C5 C6 N2 179.48(10)
C4 C5 C6 N2 -2.63(17)
N1 C5 C6 C7 -4.41(15)
C4 C5 C6 C7 173.48(11)
N2 C6 C7 C8 -78.79(14)
C5 C6 C7 C8 105.40(12)
C12 N3 C8 C9 0.34(15)
C12 N3 C8 C7 178.12(9)
C6 C7 C8 N3 128.79(10)
C6 C7 C8 C9 -53.43(14)
N3 C8 C9 C10 -1.30(16)
C7 C8 C9 C10 -178.97(10)
C8 C9 C10 C11 0.87(17)
C9 C10 C11 C12 0.47(17)
C8 N3 C12 C11 1.10(16)
C10 C11 C12 N3 -1.51(17)
C17 C16 C15 C14 0.41(18)
C16 C15 C14 C13 0.73(19)
C17 N4 C13 C14 -0.1(2)
C15 C14 C13 N4 -0.9(2)
C13 N4 C17 C16 1.32(18)
C13 N4 C17 C18 -179.00(11)
C15 C16 C17 N4 -1.49(17)
C15 C16 C17 C18 178.85(10)
O2 N5 C18 C17 178.26(8)
O2 N5 C18 C19 -0.76(14)
N4 C17 C18 N5 170.59(10)
C16 C17 C18 N5 -9.73(15)
N4 C17 C18 C19 -10.35(14)
C16 C17 C18 C19 169.34(10)
N5 C18 C19 C20 88.85(13)
C17 C18 C19 C20 -90.14(12)
C24 N6 C20 C21 1.33(15)
C24 N6 C20 C19 -178.92(9)
C18 C19 C20 N6 -179.39(9)
C18 C19 C20 C21 0.36(15)
N6 C20 C21 C22 -1.46(16)
C19 C20 C21 C22 178.81(10)
C20 C21 C22 C23 -0.07(16)
C21 C22 C23 C24 1.62(16)
C20 N6 C24 C23 0.34(16)
C22 C23 C24 N6 -1.82(17)
